data_7152810
loop_
_publ_author_name
'Sharma, Sanyog'
'Hundal, Maninder Singh'
'Hundal, Geeta'

_publ_section_title
;
 Dual channel chromo/fluorogenic chemosensors for cyanide and fluoride
 ions--an example of in situ acid catalysis of the Strecker reaction for
 cyanide ion chemodosimetry.
;
_journal_issue 4
_journal_name_full 'Organic &amp; biomolecular chemistry'
_journal_page_first 654
_journal_page_last 661
_journal_paper_doi 10.1039/c2ob27096j
_journal_volume 11
_journal_year 2013
_chemical_formula_moiety '3(C37 H34 N2 O2 S2), C Cl4'
_chemical_formula_sum 'C112 H102 Cl4 N6 O6 S6'
_chemical_formula_weight 1962.16
_chemical_name_systematic
;
?
;
_space_group_IT_number 148
_symmetry_cell_setting trigonal
_symmetry_space_group_name_Hall '-R 3'
_symmetry_space_group_name_H-M 'R -3 :H'
_atom_sites_solution_hydrogens geom
_atom_sites_solution_primary direct
_atom_sites_solution_secondary difmap
_audit_creation_method SHELXL-97
_cell_angle_alpha 90.0
_cell_angle_beta 90.0
_cell_angle_gamma 120.0
_cell_formula_units_Z 6
_cell_length_a 23.896(7)
_cell_length_b 23.896(7)
_cell_length_c 30.268(9)
_cell_measurement_reflns_used 4397
_cell_measurement_temperature 296(2)
_cell_measurement_theta_max 24.00
_cell_measurement_theta_min 2.64
_cell_volume 14968(8)
_computing_cell_refinement 'Bruker SAINT'
_computing_data_collection 'Bruker APEX2'
_computing_data_reduction 'Bruker SAINT'
_computing_structure_refinement 'SHELXL-97 (Sheldrick, 1997)'
_computing_structure_solution 'SIR-92 (Altomare et al., 1993)'
_diffrn_ambient_temperature 296(2)
_diffrn_measured_fraction_theta_full 0.999
_diffrn_measured_fraction_theta_max 0.999
_diffrn_measurement_device_type 'Bruker APEX-II CCD'
_diffrn_measurement_method '\f and \w scans'
_diffrn_radiation_monochromator graphite
_diffrn_radiation_source 'fine-focus sealed tube'
_diffrn_radiation_type MoK\a
_diffrn_radiation_wavelength 0.71069
_diffrn_reflns_av_R_equivalents 0.0261
_diffrn_reflns_av_sigmaI/netI 0.0357
_diffrn_reflns_limit_h_max 28
_diffrn_reflns_limit_h_min -28
_diffrn_reflns_limit_k_max 27
_diffrn_reflns_limit_k_min -28
_diffrn_reflns_limit_l_max 36
_diffrn_reflns_limit_l_min -30
_diffrn_reflns_number 19836
_diffrn_reflns_theta_full 25.00
_diffrn_reflns_theta_max 25.00
_diffrn_reflns_theta_min 1.19
_exptl_absorpt_coefficient_mu 0.303
_exptl_absorpt_correction_T_max 0.745
_exptl_absorpt_correction_T_min 0.628
_exptl_absorpt_correction_type multi-scan
_exptl_absorpt_process_details 'SADABS-2008/1 - Bruker AXS area detector scaling and absorption correction'
_exptl_crystal_density_diffrn 1.306
_exptl_crystal_density_method 'not measured'
_exptl_crystal_F_000 6168
_exptl_crystal_size_max 0.19
_exptl_crystal_size_mid 0.17
_exptl_crystal_size_min 0.10
_refine_diff_density_max 0.265
_refine_diff_density_min -0.564
_refine_diff_density_rms 0.054
_refine_ls_extinction_method none
_refine_ls_goodness_of_fit_ref 0.996
_refine_ls_hydrogen_treatment none
_refine_ls_matrix_type full
_refine_ls_number_parameters 417
_refine_ls_number_reflns 5877
_refine_ls_number_restraints 5
_refine_ls_restrained_S_all 0.998
_refine_ls_R_factor_all 0.1260
_refine_ls_R_factor_gt 0.0683
_refine_ls_shift/su_max 0.000
_refine_ls_shift/su_mean 0.000
_refine_ls_structure_factor_coef Fsqd
_refine_ls_weighting_details 'calc w=1/[\s^2^(Fo^2^)+(0.1555P)^2^+9.4232P] where P=(Fo^2^+2Fc^2^)/3'
_refine_ls_weighting_scheme calc
_refine_ls_wR_factor_gt 0.2042
_refine_ls_wR_factor_ref 0.2613
_reflns_number_gt 3146
_reflns_number_total 5877
_reflns_threshold_expression >2sigma(I)
_cod_data_source_file c2ob27096j.txt
_cod_data_source_block shelxl
_cod_original_sg_symbol_H-M 'R -3'
_cod_database_code 7152810

loop_
_symmetry_equiv_pos_as_xyz
'x, y, z'
'-y, x-y, z'
'-x+y, -x, z'
'x+2/3, y+1/3, z+1/3'
'-y+2/3, x-y+1/3, z+1/3'
'-x+y+2/3, -x+1/3, z+1/3'
'x+1/3, y+2/3, z+2/3'
'-y+1/3, x-y+2/3, z+2/3'
'-x+y+1/3, -x+2/3, z+2/3'
'-x, -y, -z'
'y, -x+y, -z'
'x-y, x, -z'
'-x+2/3, -y+1/3, -z+1/3'
'y+2/3, -x+y+1/3, -z+1/3'
'x-y+2/3, x+1/3, -z+1/3'
'-x+1/3, -y+2/3, -z+2/3'
'y+1/3, -x+y+2/3, -z+2/3'
'x-y+1/3, x+2/3, -z+2/3'

loop_
_atom_site_label
_atom_site_type_symbol
_atom_site_fract_x
_atom_site_fract_y
_atom_site_fract_z
_atom_site_U_iso_or_equiv
_atom_site_adp_type
_atom_site_occupancy
_atom_site_symmetry_multiplicity
_atom_site_calc_flag
_atom_site_refinement_flags
_atom_site_disorder_assembly
_atom_site_disorder_group
C1 C 0.66096(17) 0.02738(17) 0.41058(13) 0.0690(10) Uani 1 1 d . . .
C2 C 0.63304(17) 0.06645(16) 0.41378(12) 0.0633(9) Uani 1 1 d . . .
C3 C 0.5986(2) 0.06435(18) 0.45162(14) 0.0759(11) Uani 1 1 d . . .
C4 C 0.5940(2) 0.0241(2) 0.48611(14) 0.0843(12) Uani 1 1 d . . .
H4 H 0.5710 0.0227 0.5113 0.101 Uiso 1 1 calc R . .
C5 C 0.6223(2) -0.0140(2) 0.48437(16) 0.0855(13) Uani 1 1 d . . .
C6 C 0.65611(19) -0.01296(18) 0.44616(16) 0.0769(11) Uani 1 1 d . . .
C7 C 0.64108(19) 0.11205(17) 0.37714(12) 0.0706(10) Uani 1 1 d . . .
H7A H 0.6840 0.1301 0.3645 0.085 Uiso 1 1 calc R . .
H7B H 0.6363 0.1473 0.3887 0.085 Uiso 1 1 calc R . .
C8 C 0.60145(18) 0.12924(19) 0.29357(12) 0.0678(10) Uani 1 1 d . . .
C9 C 0.64792(19) 0.1937(2) 0.29902(15) 0.0797(11) Uani 1 1 d . . .
H9 H 0.6706 0.2072 0.3255 0.096 Uiso 1 1 calc R . .
C10 C 0.6608(2) 0.2374(2) 0.26648(19) 0.0908(14) Uani 1 1 d . . .
H10 H 0.6919 0.2804 0.2710 0.109 Uiso 1 1 calc R . .
C11 C 0.6292(3) 0.2193(3) 0.2278(2) 0.1049(17) Uani 1 1 d . . .
H11 H 0.6388 0.2499 0.2058 0.126 Uiso 1 1 calc R . .
C12 C 0.5829(3) 0.1559(3) 0.22045(15) 0.0953(14) Uani 1 1 d . . .
H12 H 0.5610 0.1438 0.1936 0.114 Uiso 1 1 calc R . .
C13 C 0.56874(19) 0.1098(2) 0.25354(12) 0.0700(10) Uani 1 1 d . . .
C14 C 0.4897(2) 0.0181(3) 0.21441(14) 0.0858(13) Uani 1 1 d . . .
H14 H 0.4943 0.0453 0.1910 0.103 Uiso 1 1 calc R . .
C15 C 0.4450(2) -0.0500(3) 0.20989(15) 0.0874(13) Uani 1 1 d . . .
C16 C 0.4341(2) -0.0933(3) 0.24389(18) 0.0962(14) Uani 1 1 d . . .
C17 C 0.3904(3) -0.1583(3) 0.2389(2) 0.129(2) Uani 1 1 d . . .
H17 H 0.3828 -0.1873 0.2617 0.155 Uiso 1 1 calc R . .
C18 C 0.3579(3) -0.1791(4) 0.1987(3) 0.149(3) Uani 1 1 d . . .
H18 H 0.3292 -0.2230 0.1949 0.179 Uiso 1 1 calc R . .
C19 C 0.3657(4) -0.1398(5) 0.1656(3) 0.149(3) Uani 1 1 d . . .
H19 H 0.3421 -0.1554 0.1396 0.178 Uiso 1 1 calc R . .
C20 C 0.4097(3) -0.0747(4) 0.17066(18) 0.127(2) Uani 1 1 d . . .
H20 H 0.4161 -0.0466 0.1475 0.153 Uiso 1 1 calc R . .
C21 C 0.6876(2) -0.0537(2) 0.44350(19) 0.0970(14) Uani 1 1 d . . .
H21A H 0.6962 -0.0634 0.4730 0.116 Uiso 1 1 calc R . .
H21B H 0.7284 -0.0304 0.4279 0.116 Uiso 1 1 calc R . .
C22 C 0.6876(2) -0.1551(2) 0.39686(19) 0.0995(15) Uani 1 1 d . . .
C23 C 0.7495(3) -0.1121(3) 0.3817(3) 0.139(2) Uani 1 1 d . . .
H23 H 0.7638 -0.0680 0.3811 0.167 Uiso 1 1 calc R . .
C24 C 0.7897(3) -0.1340(4) 0.3677(3) 0.161(3) Uani 1 1 d . . .
H24 H 0.8300 -0.1050 0.3561 0.193 Uiso 1 1 calc R . .
C25 C 0.7710(4) -0.1981(4) 0.3705(3) 0.149(3) Uani 1 1 d . . .
H25 H 0.7998 -0.2121 0.3634 0.178 Uiso 1 1 calc R . .
C26 C 0.7107(3) -0.2405(3) 0.3837(2) 0.122(2) Uani 1 1 d . . .
H26 H 0.6979 -0.2842 0.3846 0.146 Uiso 1 1 calc R . .
C27 C 0.6661(3) -0.2210(2) 0.39631(16) 0.0933(14) Uani 1 1 d . . .
C28 C 0.5712(3) -0.3231(2) 0.39755(16) 0.1000(15) Uani 1 1 d . . .
H28 H 0.5925 -0.3379 0.3794 0.120 Uiso 1 1 calc R . .
C29 C 0.5063(3) -0.3674(2) 0.41021(15) 0.0950(14) Uani 1 1 d . . .
C30 C 0.4707(3) -0.3480(3) 0.43554(17) 0.1078(16) Uani 1 1 d . . .
C31 C 0.4065(4) -0.3925(4) 0.4463(2) 0.141(2) Uani 1 1 d . . .
H31 H 0.3820 -0.3799 0.4630 0.169 Uiso 1 1 calc R . .
C32 C 0.3801(4) -0.4557(3) 0.4314(3) 0.148(2) Uani 1 1 d . . .
H32 H 0.3370 -0.4850 0.4375 0.178 Uiso 1 1 calc R . .
C33 C 0.4151(4) -0.4762(3) 0.4085(2) 0.138(2) Uani 1 1 d . . .
H33 H 0.3974 -0.5194 0.4007 0.166 Uiso 1 1 calc R . .
C34 C 0.4772(3) -0.4315(3) 0.39710(19) 0.1219(19) Uani 1 1 d . . .
H34 H 0.5007 -0.4447 0.3799 0.146 Uiso 1 1 calc R . .
C35 C 0.6963(2) 0.0286(2) 0.36984(16) 0.0932(13) Uani 1 1 d . . .
H35A H 0.6842 0.0470 0.3460 0.140 Uiso 1 1 calc R . .
H35B H 0.6856 -0.0146 0.3623 0.140 Uiso 1 1 calc R . .
H35C H 0.7420 0.0543 0.3749 0.140 Uiso 1 1 calc R . .
C36 C 0.5671(3) 0.1049(2) 0.45610(18) 0.1069(16) Uani 1 1 d . . .
H36A H 0.5432 0.0944 0.4832 0.160 Uiso 1 1 calc R . .
H36B H 0.5384 0.0965 0.4317 0.160 Uiso 1 1 calc R . .
H36C H 0.5997 0.1498 0.4562 0.160 Uiso 1 1 calc R . .
C37 C 0.6144(3) -0.0578(3) 0.5229(2) 0.132(2) Uani 1 1 d . . .
H37A H 0.5891 -0.0529 0.5456 0.198 Uiso 1 1 calc R . .
H37B H 0.6562 -0.0464 0.5346 0.198 Uiso 1 1 calc R . .
H37C H 0.5931 -0.1019 0.5131 0.198 Uiso 1 1 calc R . .
N1 N 0.52313(16) 0.04239(17) 0.24906(10) 0.0729(9) Uani 1 1 d . . .
N2 N 0.6019(2) -0.26344(18) 0.41008(12) 0.0879(10) Uani 1 1 d . . .
O1 O 0.4649(2) -0.07371(16) 0.28309(12) 0.1130(11) Uani 1 1 d D . .
H1 H 0.495(2) -0.0337(13) 0.281(2) 0.136 Uiso 1 1 d D . .
O2 O 0.4964(2) -0.2857(2) 0.44980(14) 0.1353(14) Uani 1 1 d D . .
H2 H 0.5359(15) -0.263(3) 0.440(2) 0.162 Uiso 1 1 d D . .
S1 S 0.58057(5) 0.06928(5) 0.33458(4) 0.0859(4) Uani 1 1 d . . .
S2 S 0.63383(6) -0.12892(6) 0.41432(6) 0.1127(6) Uani 1 1 d . . .
C38 C 0.3333 0.6667 0.3215(5) 0.257(9) Uani 1 3 d SD . .
Cl1 Cl 0.3333 0.6667 0.27000(15) 0.1998(17) Uani 1 3 d SD A .
Cl2 Cl 0.3764(6) 0.6361(5) 0.3468(2) 0.427(6) Uani 0.849(10) 1 d PD A 1
Cl2' Cl 0.303(3) 0.713(3) 0.3419(8) 0.427(6) Uani 0.151(10) 1 d PD A 2

loop_
_atom_site_aniso_label
_atom_site_aniso_U_11
_atom_site_aniso_U_22
_atom_site_aniso_U_33
_atom_site_aniso_U_23
_atom_site_aniso_U_13
_atom_site_aniso_U_12
C1 0.058(2) 0.055(2) 0.080(3) -0.0126(19) -0.0116(19) 0.0181(18)
C2 0.062(2) 0.0490(19) 0.070(2) -0.0040(17) -0.0091(18) 0.0214(17)
C3 0.083(3) 0.056(2) 0.084(3) 0.003(2) -0.004(2) 0.032(2)
C4 0.093(3) 0.081(3) 0.076(3) 0.004(2) 0.002(2) 0.042(3)
C5 0.083(3) 0.067(3) 0.094(3) 0.011(2) -0.015(3) 0.029(2)
C6 0.063(2) 0.055(2) 0.107(3) -0.006(2) -0.023(2) 0.0246(19)
C7 0.069(2) 0.055(2) 0.076(2) -0.0023(18) -0.0097(19) 0.0213(18)
C8 0.064(2) 0.077(3) 0.070(2) 0.0178(19) 0.0130(19) 0.041(2)
C9 0.067(2) 0.071(3) 0.095(3) 0.020(2) 0.012(2) 0.030(2)
C10 0.077(3) 0.087(3) 0.118(4) 0.033(3) 0.029(3) 0.048(3)
C11 0.120(4) 0.103(4) 0.117(4) 0.049(3) 0.050(4) 0.076(4)
C12 0.118(4) 0.130(4) 0.071(3) 0.025(3) 0.021(3) 0.087(4)
C13 0.068(2) 0.093(3) 0.069(2) 0.012(2) 0.018(2) 0.056(2)
C14 0.071(3) 0.131(4) 0.065(3) 0.006(3) 0.009(2) 0.058(3)
C15 0.072(3) 0.130(4) 0.076(3) -0.022(3) -0.005(2) 0.061(3)
C16 0.099(3) 0.102(4) 0.107(4) -0.037(3) -0.030(3) 0.064(3)
C17 0.119(4) 0.110(4) 0.163(6) -0.044(4) -0.033(4) 0.061(4)
C18 0.107(5) 0.150(7) 0.199(8) -0.094(7) -0.049(6) 0.070(5)
C19 0.116(5) 0.211(10) 0.135(6) -0.091(6) -0.046(5) 0.094(6)
C20 0.101(4) 0.197(7) 0.087(3) -0.042(4) -0.026(3) 0.076(5)
C21 0.079(3) 0.075(3) 0.138(4) -0.010(3) -0.025(3) 0.040(2)
C22 0.078(3) 0.086(3) 0.139(4) -0.016(3) -0.026(3) 0.044(3)
C23 0.077(4) 0.110(4) 0.227(7) -0.014(4) -0.001(4) 0.045(3)
C24 0.094(4) 0.154(7) 0.233(8) -0.037(6) -0.016(5) 0.060(5)
C25 0.097(5) 0.162(7) 0.205(7) -0.071(6) -0.033(4) 0.079(5)
C26 0.128(5) 0.121(5) 0.147(5) -0.058(4) -0.045(4) 0.085(4)
C27 0.098(3) 0.084(3) 0.108(3) -0.031(3) -0.038(3) 0.053(3)
C28 0.132(4) 0.081(3) 0.088(3) -0.023(3) -0.006(3) 0.053(3)
C29 0.116(4) 0.074(3) 0.078(3) -0.012(2) 0.003(3) 0.036(3)
C30 0.140(5) 0.086(3) 0.089(3) -0.010(3) 0.012(3) 0.050(3)
C31 0.161(6) 0.127(5) 0.117(5) 0.005(4) 0.037(4) 0.058(5)
C32 0.144(6) 0.094(5) 0.163(6) 0.009(4) 0.024(5) 0.028(4)
C33 0.160(7) 0.086(4) 0.143(5) -0.005(4) 0.009(5) 0.042(4)
C34 0.152(5) 0.085(4) 0.111(4) -0.022(3) 0.003(4) 0.047(4)
C35 0.082(3) 0.081(3) 0.110(3) -0.023(3) -0.007(3) 0.036(2)
C36 0.125(4) 0.091(3) 0.122(4) 0.013(3) 0.028(3) 0.067(3)
C37 0.135(5) 0.133(5) 0.130(5) 0.050(4) -0.006(4) 0.068(4)
N1 0.072(2) 0.097(3) 0.0637(19) 0.0003(18) 0.0035(17) 0.053(2)
N2 0.110(3) 0.072(2) 0.086(2) -0.0168(19) -0.019(2) 0.048(2)
O1 0.136(3) 0.089(2) 0.111(2) -0.006(2) -0.035(2) 0.054(2)
O2 0.164(4) 0.104(3) 0.130(3) -0.035(2) 0.020(3) 0.061(3)
S1 0.0763(7) 0.0650(7) 0.0822(7) 0.0144(5) -0.0153(5) 0.0097(5)
S2 0.0712(8) 0.0677(7) 0.2004(16) -0.0244(8) -0.0266(8) 0.0355(6)
C38 0.262(16) 0.262(16) 0.25(2) 0.000 0.000 0.131(8)
Cl1 0.222(3) 0.222(3) 0.155(3) 0.000 0.000 0.1111(14)
Cl2 0.616(16) 0.338(9) 0.345(7) 0.021(5) -0.197(8) 0.252(9)
Cl2' 0.616(16) 0.338(9) 0.345(7) 0.021(5) -0.197(8) 0.252(9)

loop_
_atom_type_symbol
_atom_type_description
_atom_type_scat_dispersion_real
_atom_type_scat_dispersion_imag
_atom_type_scat_source
C C 0.0033 0.0016 'International Tables Vol C Tables 4.2.6.8 and 6.1.1.4'
H H 0.0000 0.0000 'International Tables Vol C Tables 4.2.6.8 and 6.1.1.4'
N N 0.0061 0.0033 'International Tables Vol C Tables 4.2.6.8 and 6.1.1.4'
O O 0.0106 0.0060 'International Tables Vol C Tables 4.2.6.8 and 6.1.1.4'
S S 0.1246 0.1234 'International Tables Vol C Tables 4.2.6.8 and 6.1.1.4'
Cl Cl 0.1484 0.1585 'International Tables Vol C Tables 4.2.6.8 and 6.1.1.4'

loop_
_geom_angle_atom_site_label_1
_geom_angle_atom_site_label_2
_geom_angle_atom_site_label_3
_geom_angle
_geom_angle_site_symmetry_1
_geom_angle_site_symmetry_3
C2 C1 C6 120.0(4) . .
C2 C1 C35 120.1(4) . .
C6 C1 C35 119.9(4) . .
C1 C2 C3 120.2(3) . .
C1 C2 C7 120.3(4) . .
C3 C2 C7 119.5(3) . .
C4 C3 C2 119.0(4) . .
C4 C3 C36 119.2(4) . .
C2 C3 C36 121.8(4) . .
C5 C4 C3 122.2(4) . .
C5 C4 H4 118.9 . .
C3 C4 H4 118.9 . .
C4 C5 C6 119.1(4) . .
C4 C5 C37 119.6(5) . .
C6 C5 C37 121.2(5) . .
C5 C6 C1 119.4(4) . .
C5 C6 C21 120.2(4) . .
C1 C6 C21 120.4(4) . .
C2 C7 S1 109.8(2) . .
C2 C7 H7A 109.7 . .
S1 C7 H7A 109.7 . .
C2 C7 H7B 109.7 . .
S1 C7 H7B 109.7 . .
H7A C7 H7B 108.2 . .
C9 C8 C13 118.7(4) . .
C9 C8 S1 124.1(3) . .
C13 C8 S1 117.2(3) . .
C10 C9 C8 121.1(5) . .
C10 C9 H9 119.4 . .
C8 C9 H9 119.4 . .
C11 C10 C9 120.8(5) . .
C11 C10 H10 119.6 . .
C9 C10 H10 119.6 . .
C10 C11 C12 120.6(5) . .
C10 C11 H11 119.7 . .
C12 C11 H11 119.7 . .
C11 C12 C13 119.7(5) . .
C11 C12 H12 120.1 . .
C13 C12 H12 120.1 . .
C8 C13 C12 119.1(4) . .
C8 C13 N1 116.4(3) . .
C12 C13 N1 124.5(4) . .
N1 C14 C15 122.5(4) . .
N1 C14 H14 118.7 . .
C15 C14 H14 118.7 . .
C16 C15 C20 117.7(5) . .
C16 C15 C14 121.9(4) . .
C20 C15 C14 120.4(5) . .
O1 C16 C17 117.4(6) . .
O1 C16 C15 121.8(5) . .
C17 C16 C15 120.8(5) . .
C16 C17 C18 118.0(7) . .
C16 C17 H17 121.0 . .
C18 C17 H17 121.0 . .
C19 C18 C17 123.5(8) . .
C19 C18 H18 118.3 . .
C17 C18 H18 118.3 . .
C18 C19 C20 118.3(7) . .
C18 C19 H19 120.9 . .
C20 C19 H19 120.9 . .
C19 C20 C15 121.8(7) . .
C19 C20 H20 119.1 . .
C15 C20 H20 119.1 . .
C6 C21 S2 109.2(3) . .
C6 C21 H21A 109.8 . .
S2 C21 H21A 109.8 . .
C6 C21 H21B 109.8 . .
S2 C21 H21B 109.8 . .
H21A C21 H21B 108.3 . .
C27 C22 C23 119.2(5) . .
C27 C22 S2 118.8(4) . .
C23 C22 S2 122.0(4) . .
C24 C23 C22 120.6(6) . .
C24 C23 H23 119.7 . .
C22 C23 H23 119.7 . .
C25 C24 C23 120.7(7) . .
C25 C24 H24 119.7 . .
C23 C24 H24 119.7 . .
C26 C25 C24 119.4(6) . .
C26 C25 H25 120.3 . .
C24 C25 H25 120.3 . .
C25 C26 C27 122.2(6) . .
C25 C26 H26 118.9 . .
C27 C26 H26 118.9 . .
C22 C27 C26 117.6(5) . .
C22 C27 N2 117.6(4) . .
C26 C27 N2 124.7(5) . .
N2 C28 C29 123.1(5) . .
N2 C28 H28 118.4 . .
C29 C28 H28 118.4 . .
C30 C29 C34 118.4(5) . .
C30 C29 C28 121.5(4) . .
C34 C29 C28 120.2(5) . .
O2 C30 C29 121.5(5) . .
O2 C30 C31 118.6(6) . .
C29 C30 C31 119.8(5) . .
C32 C31 C30 118.7(6) . .
C32 C31 H31 120.7 . .
C30 C31 H31 120.7 . .
C33 C32 C31 122.3(7) . .
C33 C32 H32 118.9 . .
C31 C32 H32 118.9 . .
C32 C33 C34 118.1(6) . .
C32 C33 H33 120.9 . .
C34 C33 H33 120.9 . .
C33 C34 C29 122.6(6) . .
C33 C34 H34 118.7 . .
C29 C34 H34 118.7 . .
C1 C35 H35A 109.5 . .
C1 C35 H35B 109.5 . .
H35A C35 H35B 109.5 . .
C1 C35 H35C 109.5 . .
H35A C35 H35C 109.5 . .
H35B C35 H35C 109.5 . .
C3 C36 H36A 109.5 . .
C3 C36 H36B 109.5 . .
H36A C36 H36B 109.5 . .
C3 C36 H36C 109.5 . .
H36A C36 H36C 109.5 . .
H36B C36 H36C 109.5 . .
C5 C37 H37A 109.5 . .
C5 C37 H37B 109.5 . .
H37A C37 H37B 109.5 . .
C5 C37 H37C 109.5 . .
H37A C37 H37C 109.5 . .
H37B C37 H37C 109.5 . .
C14 N1 C13 123.0(4) . .
C28 N2 C27 121.2(4) . .
C16 O1 H1 108(4) . .
C30 O2 H2 109(5) . .
C8 S1 C7 102.63(18) . .
C22 S2 C21 102.3(2) . .
Cl1 C38 Cl2 116.7(6) . 2_665
Cl1 C38 Cl2 116.7(6) . .
Cl2 C38 Cl2 101.4(7) 2_665 .
Cl1 C38 Cl2 116.7(6) . 3_565
Cl2 C38 Cl2 101.4(7) 2_665 3_565
Cl2 C38 Cl2 101.4(7) . 3_565
Cl1 C38 Cl2' 111.0(10) . 3_565
Cl2 C38 Cl2' 65.5(18) 2_665 3_565
Cl2 C38 Cl2' 130.8(13) 3_565 3_565
Cl1 C38 Cl2' 111.0(10) . 2_665
Cl2 C38 Cl2' 130.8(13) 2_665 2_665
Cl2 C38 Cl2' 65.5(18) . 2_665
Cl2' C38 Cl2' 107.9(10) 3_565 2_665
Cl1 C38 Cl2' 111.0(10) . .
Cl2 C38 Cl2' 130.8(13) . .
Cl2 C38 Cl2' 65.5(18) 3_565 .
Cl2' C38 Cl2' 107.9(10) 3_565 .
Cl2' C38 Cl2' 107.9(10) 2_665 .

loop_
_geom_bond_atom_site_label_1
_geom_bond_atom_site_label_2
_geom_bond_distance
_geom_bond_site_symmetry_2
C1 C2 1.396(5) .
C1 C6 1.411(6) .
C1 C35 1.486(6) .
C2 C3 1.396(5) .
C2 C7 1.498(5) .
C3 C4 1.386(6) .
C3 C36 1.502(6) .
C4 C5 1.381(6) .
C4 H4 0.9300 .
C5 C6 1.403(6) .
C5 C37 1.516(6) .
C6 C21 1.502(6) .
C7 S1 1.821(4) .
C7 H7A 0.9700 .
C7 H7B 0.9700 .
C8 C9 1.387(5) .
C8 C13 1.390(5) .
C8 S1 1.769(4) .
C9 C10 1.354(6) .
C9 H9 0.9300 .
C10 C11 1.341(7) .
C10 H10 0.9300 .
C11 C12 1.376(7) .
C11 H11 0.9300 .
C12 C13 1.401(6) .
C12 H12 0.9300 .
C13 N1 1.430(5) .
C14 N1 1.269(5) .
C14 C15 1.439(6) .
C14 H14 0.9300 .
C15 C16 1.389(7) .
C15 C20 1.404(7) .
C16 O1 1.350(6) .
C16 C17 1.379(7) .
C17 C18 1.397(9) .
C17 H17 0.9300 .
C18 C19 1.322(10) .
C18 H18 0.9300 .
C19 C20 1.382(10) .
C19 H19 0.9300 .
C20 H20 0.9300 .
C21 S2 1.831(5) .
C21 H21A 0.9700 .
C21 H21B 0.9700 .
C22 C27 1.390(6) .
C22 C23 1.391(7) .
C22 S2 1.768(5) .
C23 C24 1.370(9) .
C23 H23 0.9300 .
C24 C25 1.366(10) .
C24 H24 0.9300 .
C25 C26 1.343(9) .
C25 H25 0.9300 .
C26 C27 1.413(7) .
C26 H26 0.9300 .
C27 N2 1.414(6) .
C28 N2 1.292(5) .
C28 C29 1.425(7) .
C28 H28 0.9300 .
C29 C30 1.387(7) .
C29 C34 1.387(7) .
C30 O2 1.365(6) .
C30 C31 1.400(8) .
C31 C32 1.390(9) .
C31 H31 0.9300 .
C32 C33 1.352(9) .
C32 H32 0.9300 .
C33 C34 1.370(9) .
C33 H33 0.9300 .
C34 H34 0.9300 .
C35 H35A 0.9600 .
C35 H35B 0.9600 .
C35 H35C 0.9600 .
C36 H36A 0.9600 .
C36 H36B 0.9600 .
C36 H36C 0.9600 .
C37 H37A 0.9600 .
C37 H37B 0.9600 .
C37 H37C 0.9600 .
O1 H1 0.86(2) .
O2 H2 0.87(6) .
C38 Cl1 1.558(14) .
C38 Cl2 1.712(3) 2_665
C38 Cl2 1.712(3) .
C38 Cl2 1.712(3) 3_565
C38 Cl2' 1.724(3) 3_565
C38 Cl2' 1.724(3) 2_665
C38 Cl2' 1.724(3) .

loop_
_geom_torsion_atom_site_label_1
_geom_torsion_atom_site_label_2
_geom_torsion_atom_site_label_3
_geom_torsion_atom_site_label_4
_geom_torsion
C6 C1 C2 C3 -1.9(5)
C35 C1 C2 C3 178.6(3)
C6 C1 C2 C7 176.7(3)
C35 C1 C2 C7 -2.8(5)
C1 C2 C3 C4 1.4(6)
C7 C2 C3 C4 -177.1(3)
C1 C2 C3 C36 -179.2(4)
C7 C2 C3 C36 2.3(6)
C2 C3 C4 C5 0.1(6)
C36 C3 C4 C5 -179.3(4)
C3 C4 C5 C6 -1.1(6)
C3 C4 C5 C37 -178.9(4)
C4 C5 C6 C1 0.7(6)
C37 C5 C6 C1 178.4(4)
C4 C5 C6 C21 179.7(4)
C37 C5 C6 C21 -2.5(6)
C2 C1 C6 C5 0.8(5)
C35 C1 C6 C5 -179.7(4)
C2 C1 C6 C21 -178.3(3)
C35 C1 C6 C21 1.2(5)
C1 C2 C7 S1 84.0(4)
C3 C2 C7 S1 -97.4(4)
C13 C8 C9 C10 1.0(6)
S1 C8 C9 C10 -178.9(3)
C8 C9 C10 C11 -0.6(6)
C9 C10 C11 C12 0.3(7)
C10 C11 C12 C13 -0.4(7)
C9 C8 C13 C12 -1.2(5)
S1 C8 C13 C12 178.8(3)
C9 C8 C13 N1 177.7(3)
S1 C8 C13 N1 -2.4(4)
C11 C12 C13 C8 0.9(6)
C11 C12 C13 N1 -177.9(4)
N1 C14 C15 C16 2.0(6)
N1 C14 C15 C20 -179.2(4)
C20 C15 C16 O1 -178.7(4)
C14 C15 C16 O1 0.2(7)
C20 C15 C16 C17 0.3(7)
C14 C15 C16 C17 179.2(5)
O1 C16 C17 C18 179.5(5)
C15 C16 C17 C18 0.5(8)
C16 C17 C18 C19 -1.6(10)
C17 C18 C19 C20 1.9(12)
C18 C19 C20 C15 -1.0(10)
C16 C15 C20 C19 -0.1(8)
C14 C15 C20 C19 -179.0(5)
C5 C6 C21 S2 97.0(4)
C1 C6 C21 S2 -83.9(4)
C27 C22 C23 C24 -2.0(10)
S2 C22 C23 C24 -178.9(6)
C22 C23 C24 C25 -3.6(12)
C23 C24 C25 C26 5.6(13)
C24 C25 C26 C27 -2.2(11)
C23 C22 C27 C26 5.2(8)
S2 C22 C27 C26 -177.8(4)
C23 C22 C27 N2 -177.2(5)
S2 C22 C27 N2 -0.3(6)
C25 C26 C27 C22 -3.3(9)
C25 C26 C27 N2 179.4(6)
N2 C28 C29 C30 3.0(8)
N2 C28 C29 C34 -177.3(5)
C34 C29 C30 O2 179.7(5)
C28 C29 C30 O2 -0.6(8)
C34 C29 C30 C31 -1.5(8)
C28 C29 C30 C31 178.2(5)
O2 C30 C31 C32 179.4(6)
C29 C30 C31 C32 0.6(10)
C30 C31 C32 C33 2.5(12)
C31 C32 C33 C34 -4.6(12)
C32 C33 C34 C29 3.6(10)
C30 C29 C34 C33 -0.6(9)
C28 C29 C34 C33 179.7(6)
C15 C14 N1 C13 178.6(3)
C8 C13 N1 C14 179.6(3)
C12 C13 N1 C14 -1.5(6)
C29 C28 N2 C27 -179.3(4)
C22 C27 N2 C28 157.0(5)
C26 C27 N2 C28 -25.6(7)
C9 C8 S1 C7 -7.7(4)
C13 C8 S1 C7 172.4(3)
C2 C7 S1 C8 -176.4(3)
C27 C22 S2 C21 144.2(4)
C23 C22 S2 C21 -38.9(6)
C6 C21 S2 C22 159.5(4)
